data_7132002
loop_
_publ_author_name
'Goodall, Joe C.'
'Sajjad, Muhammad Arif'
'Thompson, Emily A.'
'Page, Samuel J.'
'Kerrigan, Adam M.'
'Jenkins, Huw T.'
'Lynam, Jason Martin'
'Macgregor, Stuart Alan'
'Weller, Andrew S.'

_publ_section_title
;
 In Crystallo Lattice Adaptivity Triggered by Solid-Gas Reactions of
 Cationic Group 7 Pincer Complexes
;
_journal_name_full 'Chemical Communications'
_journal_paper_doi 10.1039/D3CC03201A
_journal_year 2023
_chemical_formula_moiety 'C23 H39 Mn N O5 P2, C32 H12 B F24, 0.5(C6 H14)'
_chemical_formula_sum 'C58 H58 B F24 Mn N O5 P2'
_chemical_formula_weight 1432.74
_space_group_crystal_system monoclinic
_space_group_IT_number 14
_space_group_name_Hall '-P 2yn'
_space_group_name_H-M_alt 'P 1 21/n 1'
_atom_sites_solution_hydrogens geom
_atom_sites_solution_primary iterative
_audit_creation_date 2023-06-15
_audit_creation_method
;
Olex2 1.5
(compiled 2021.08.20 svn.r13c46975 for OlexSys, GUI svn.r6396)
;
_audit_update_record
;
2023-06-22 deposited with the CCDC.	2023-08-03 downloaded from the CCDC.
;
_cell_angle_alpha 90
_cell_angle_beta 90
_cell_angle_gamma 90
_cell_formula_units_Z 4
_cell_length_a 19.6838(4)
_cell_length_b 23.8631(6)
_cell_length_c 13.4251(3)
_cell_measurement_reflns_used 17110
_cell_measurement_temperature 150.00(10)
_cell_measurement_theta_max 70.8700
_cell_measurement_theta_min 3.7040
_cell_volume 6306.0(2)
_computing_cell_refinement 'CrysAlisPro 1.171.41.113a (Rigaku OD, 2021)'
_computing_data_collection 'CrysAlisPro 1.171.41.113a (Rigaku OD, 2021)'
_computing_data_reduction 'CrysAlisPro 1.171.41.113a (Rigaku OD, 2021)'
_computing_molecular_graphics 'Olex2 1.5 (Dolomanov et al., 2009)'
_computing_publication_material 'Olex2 1.5 (Dolomanov et al., 2009)'
_computing_structure_refinement 'SHELXL 2018/3 (Sheldrick, 2015)'
_computing_structure_solution
;
Superflip  (Palatinus & Chapuis, 2007;Palatinus & van der Lee, 2008;
Palatinus et al., 2012)
;
_diffrn_ambient_environment N~2~
_diffrn_ambient_temperature 150.00(10)
_diffrn_detector 'CCD plate'
_diffrn_detector_area_resol_mean 16.1450
_diffrn_detector_type Eos
_diffrn_measured_fraction_theta_full 0.998
_diffrn_measured_fraction_theta_max 0.982
_diffrn_measurement_details
;
List of Runs (angles in degrees, time in seconds):

  # Type    Start    End  Width  t~exp~   \w     \q     \k     \f   Frames
#--------------------------------------------------------------------------
  1  \w    -29.00  42.00   1.00    3.00    --    0.00  77.00  90.00   71
  2  \w    -19.00  28.00   1.00    3.00    --    0.00 -77.00 -90.00   47
  3  \w    -17.00  14.00   1.00    3.00    --    0.00 -77.00 -30.00   31
  4  \w    -12.00  32.00   1.00    3.00    --    0.00  77.00-180.00   44
  5  \w     10.00  40.00   1.00    3.00    --    0.00  77.00-120.00   30
  6  \w    -16.00  84.00   1.00   22.50    --   54.00 -77.00  30.00  100
  7  \w     89.00 123.00   1.00   22.50    --   54.00  57.00-120.00   34
  8  \w     37.00  70.00   1.00   22.50    --   54.00 -57.00-180.00   33
  9  \w     61.00 122.00   1.00   22.50    --   54.00  57.00-150.00   61
 10  \w     36.00 110.00   1.00   22.50    --   54.00-125.00-150.00   74
 11  \w      1.00  75.00   1.00   22.50    --   54.00 -57.00 -90.00   74
 12  \w    -18.00  97.00   1.00   22.50    --   54.00 -19.00  60.00  115
 13  \w    108.00 143.00   1.00   30.00    --  108.00 111.00 120.00   35
 14  \w     37.00 123.00   1.00   30.00    --  108.00 -37.00-180.00   86
 15  \w     59.00 109.00   1.00   30.00    --  108.00-111.00 150.00   50
 16  \w     43.00 130.00   1.00   30.00    --  108.00 -50.00  90.00   87
 17  \w    101.00 138.00   1.00   30.00    --  108.00 -77.00 -30.00   37
 18  \w     52.00  77.00   1.00   30.00    --  108.00 -77.00 150.00   25
 19  \w    111.00 168.00   1.00   30.00    --  108.00  77.00-150.00   57
 20  \w     55.00 132.00   1.00   30.00    --  108.00 -37.00 -60.00   77
 21  \w     41.00 109.00   1.00   30.00    --  108.00-111.00-120.00   68
 22  \w     51.00 109.00   1.00   30.00    --  108.00-111.00  60.00   58
 23  \w     47.00 109.00   1.00   30.00    --  108.00-111.00 -30.00   62
 24  \w     40.00  81.00   1.00   30.00    --  108.00 -77.00 -30.00   41
 25  \w     86.00 160.00   1.00   30.00    --  108.00  37.00-180.00   74
 26  \w    145.00 173.00   1.00   30.00    --  108.00  77.00  90.00   28
 27  \w    104.00 176.00   1.00   30.00    --  108.00  77.00-120.00   72
 28  \w     97.00 132.00   1.00   30.00    --  108.00 -77.00 150.00   35
 29  \w    145.00 170.00   1.00   30.00    --  108.00   0.00-150.00   25
 30  \w     42.00  98.00   1.00   30.00    --  108.00   0.00-150.00   56
;
_diffrn_measurement_device 'four-circle diffractometer'
_diffrn_measurement_device_type 'SuperNova, Dual, Cu at home/near, Eos'
_diffrn_measurement_method '\w scans'
_diffrn_orient_matrix_type 'CrysAlisPro convention (1999,Acta A55,543-557)'
_diffrn_orient_matrix_UB_11 0.0631451000
_diffrn_orient_matrix_UB_12 -0.0651702000
_diffrn_orient_matrix_UB_13 0.0022938000
_diffrn_orient_matrix_UB_21 -0.0102002000
_diffrn_orient_matrix_UB_22 -0.0079335000
_diffrn_orient_matrix_UB_23 -0.0639882000
_diffrn_orient_matrix_UB_31 0.0952300000
_diffrn_orient_matrix_UB_32 0.0426142000
_diffrn_orient_matrix_UB_33 -0.0083812000
_diffrn_radiation_monochromator mirror
_diffrn_radiation_probe x-ray
_diffrn_radiation_type 'Cu K\a'
_diffrn_radiation_wavelength 1.54184
_diffrn_reflns_av_R_equivalents 0.0675
_diffrn_reflns_av_unetI/netI 0.0618
_diffrn_reflns_Laue_measured_fraction_full 0.998
_diffrn_reflns_Laue_measured_fraction_max 0.982
_diffrn_reflns_limit_h_max 24
_diffrn_reflns_limit_h_min -23
_diffrn_reflns_limit_k_max 29
_diffrn_reflns_limit_k_min -29
_diffrn_reflns_limit_l_max 16
_diffrn_reflns_limit_l_min -8
_diffrn_reflns_number 44881
_diffrn_reflns_point_group_measured_fraction_full 0.998
_diffrn_reflns_point_group_measured_fraction_max 0.982
_diffrn_reflns_theta_full 67.684
_diffrn_reflns_theta_max 71.270
_diffrn_reflns_theta_min 3.705
_diffrn_source 'micro-focus sealed X-ray tube'
_diffrn_source_type 'SuperNova (Cu) X-ray Source'
_exptl_absorpt_coefficient_mu 3.254
_exptl_absorpt_correction_T_max 1.00000
_exptl_absorpt_correction_T_min 0.58866
_exptl_absorpt_correction_type multi-scan
_exptl_absorpt_process_details
;
CrysAlisPro 1.171.41.113a (Rigaku Oxford Diffraction, 2021)
Empirical absorption correction using spherical harmonics,
implemented in SCALE3 ABSPACK scaling algorithm.
;
_exptl_crystal_colour 'clear orangish yellow'
_exptl_crystal_colour_lustre clear
_exptl_crystal_colour_modifier orangish
_exptl_crystal_colour_primary yellow
_exptl_crystal_density_diffrn 1.509
_exptl_crystal_description block
_exptl_crystal_F_000 2916
_exptl_crystal_recrystallization_method 'Tetrahydrofuran solution layered with hexane at room temperature'
_exptl_crystal_size_max 0.198
_exptl_crystal_size_mid 0.105
_exptl_crystal_size_min 0.074
_refine_diff_density_max 0.872
_refine_diff_density_min -0.889
_refine_diff_density_rms 0.098
_refine_ls_extinction_method none
_refine_ls_goodness_of_fit_ref 0.897
_refine_ls_hydrogen_treatment constr
_refine_ls_matrix_type full
_refine_ls_number_parameters 953
_refine_ls_number_reflns 12038
_refine_ls_number_restraints 121
_refine_ls_restrained_S_all 0.905
_refine_ls_R_factor_all 0.0903
_refine_ls_R_factor_gt 0.0766
_refine_ls_shift/su_max 0.006
_refine_ls_shift/su_mean 0.000
_refine_ls_structure_factor_coef Fsqd
_refine_ls_weighting_details 'w=1/[\s^2^(Fo^2^)+(0.1942P)^2^] where P=(Fo^2^+2Fc^2^)/3'
_refine_ls_weighting_scheme calc
_refine_ls_wR_factor_gt 0.2065
_refine_ls_wR_factor_ref 0.2295
_reflns_Friedel_coverage 0.000
_reflns_number_gt 9811
_reflns_number_total 12038
_reflns_threshold_expression 'I > 2\s(I)'
_cod_data_source_file d3cc03201a2.cif
_cod_data_source_block asw21133
_cod_database_code 7132002
_shelx_shelxl_version_number 2018/3
_chemical_oxdiff_formula 'C56 H57 Mn1 N1 O5 P2 B1 F24'
_chemical_oxdiff_usercomment 'Joe Goodall - iPrPONOPMn(THF)(CO)2 BArF4'
_shelx_space_group_comment
;
The symmetry employed for this shelxl refinement is uniquely defined
by the following loop, which should always be used as a source of
symmetry information in preference to the above space-group names.
They are only intended as comments.
;
_olex2_refinement_description
;
1. Twinned data refinement
 Scales: 0.60917
 0.39083
2. Restrained distances
 C101-C100 = C102-C101 = C102-C103 = C104-C103 = C105-C104
 1.52 with sigma of 0.01
 F19A-F20
 2 with sigma of 0.02
 F20-F21
 2 with sigma of 0.02
 C100-C102 = C101-C103 = C102-C104 = C103-C105
 2.48 with sigma of 0.02
 C31-F5 \\sim C31-F4 \\sim C31-F6
 with sigma of 0.02
 F5-C31 \\sim F4-C31 \\sim F6-C31
 with sigma of 0.02
 C28-C31A \\sim C28-C31
 with sigma of 0.02
 C54-F19 \\sim C54-F20 \\sim C54-F21
 with sigma of 0.02
 F19-F20 \\sim F19-F21 \\sim F20-F21
 with sigma of 0.04
 C39-F10A \\sim C39-F12A \\sim C39-F11A \\sim C39-F12 \\sim C39-F10 \\sim
C39-F11
 with sigma of 0.02
 C31A-F5A \\sim C31A-F4A \\sim C31A-F6
 with sigma of 0.02
 F10A-F12A \\sim F10A-F11A \\sim F12A-F11A \\sim F12-F10 \\sim F12-F11
 with sigma of 0.04
3. Uiso/Uaniso restraints and constraints
F5 \\sim F4 \\sim F6: within 2A with sigma of 0.04 and sigma for terminal atoms
of 0.08 within 2A
C31A \\sim C31: within 2A with sigma of 0.04 and sigma for terminal atoms of
0.08 within 2A
F11A \\sim F12A \\sim F10A: within 2A with sigma of 0.04 and sigma for terminal
atoms of 0.08 within 2A
F5A \\sim F4A: within 2A with sigma of 0.04 and sigma for terminal atoms of
0.08 within 2A
F20 \\sim F19A \\sim F19 \\sim F21A \\sim F21: within 2A with sigma of 0.04 and
sigma for terminal atoms of 0.08 within 2A
F5 \\sim F4 \\sim F4A \\sim F5A: within 2A with sigma of 0.04 and sigma for
terminal atoms of 0.08 within 2A
Uanis(F5) \\sim Ueq, Uanis(F4) \\sim Ueq: with sigma of 1 and sigma for
terminal atoms of 0.01
Uanis(C31) \\sim Ueq: with sigma of 0.01 and sigma for terminal atoms of 0.1
4. Others
 Sof(F10A)=Sof(F12A)=Sof(F11A)=1-FVAR(1)
 Sof(F10)=Sof(F12)=Sof(F11)=FVAR(1)
 Sof(F5A)=Sof(F4A)=Sof(C31A)=1-FVAR(2)
 Sof(F5)=Sof(C31)=Sof(F4)=FVAR(2)
 Sof(F7A)=Sof(F8A)=Sof(F9A)=1-FVAR(3)
 Sof(F7)=Sof(F8)=Sof(F9)=FVAR(3)
 Sof(H3BC)=Sof(H3BD)=Sof(H6BC)=Sof(H6BD)=Sof(C4A)=Sof(H4AA)=Sof(H4AB)=Sof(C5A)=
 Sof(H5AA)=Sof(H5AB)=1-FVAR(4)
 Sof(H3AA)=Sof(H3AB)=Sof(H6AA)=Sof(H6AB)=Sof(C4)=Sof(H4A)=Sof(H4B)=Sof(C5)=
 Sof(H5A)=Sof(H5B)=FVAR(4)
 Sof(F19A)=Sof(F21A)=1-FVAR(5)
 Sof(F21)=Sof(F19)=FVAR(5)
 Fixed Sof: C102(0.5) H10A(0.5) H10B(0.5) C104(0.5) H10C(0.5) H10D(0.5)
 C101(0.5) H10E(0.5) H10F(0.5) C100(0.5) H10G(0.5) H10H(0.5) H10I(0.5)
 C105(0.5) H10J(0.5) H10K(0.5) H10L(0.5) C103(0.5) H10M(0.5) H10N(0.5)
 Fixed Uiso: C102(0.1) C104(0.1) C101(0.1) C100(0.1) C105(0.1) C103(0.1)
5.a Ternary CH refined with riding coordinates:
 C10(H10), C16(H16), C13(H13), C7(H7)
5.b Secondary CH2 refined with riding coordinates:
 C3(H3AA,H3AB), C3(H3BC,H3BD), C6(H6AA,H6AB), C6(H6BC,H6BD), C4(H4A,H4B),
 C5(H5A,H5B), C4A(H4AA,H4AB), C5A(H5AA,H5AB), C102(H10A,H10B), C104(H10C,H10D),
 C101(H10E,H10F), C103(H10M,H10N)
5.c Aromatic/amide H refined with riding coordinates:
 C41(H41), C53(H53), C37(H37), C27(H27), C45(H45), C25(H25), C33(H33),
 C43(H43), C29(H29), C49(H49), C21(H21), C20(H20), C35(H35), C51(H51), C22(H22)
5.d Idealised Me refined as rotating group:
 C15(H15A,H15B,H15C), C11(H11A,H11B,H11C), C8(H8A,H8B,H8C), C17(H17A,H17B,
 H17C), C18(H18A,H18B,H18C), C9(H9A,H9B,H9C), C14(H14A,H14B,H14C), C12(H12A,
 H12B,H12C), C100(H10G,H10H,H10I), C105(H10J,H10K,H10L)
;
_olex2_submission_special_instructions 'No special instructions were received'
_oxdiff_exptl_absorpt_empirical_details
;
Empirical correction (ABSPACK) includes:
- Absorption correction using spherical harmonics
- Frame scaling
;
_oxdiff_exptl_absorpt_empirical_full_max 1.624
_oxdiff_exptl_absorpt_empirical_full_min 0.690

loop_
_space_group_symop_operation_xyz
'x, y, z'
'-x+1/2, y+1/2, -z+1/2'
'-x, -y, -z'
'x-1/2, -y-1/2, z-1/2'

loop_
_atom_site_label
_atom_site_type_symbol
_atom_site_fract_x
_atom_site_fract_y
_atom_site_fract_z
_atom_site_U_iso_or_equiv
_atom_site_adp_type
_atom_site_occupancy
_atom_site_site_symmetry_order
_atom_site_calc_flag
_atom_site_refinement_flags_posn
_atom_site_refinement_flags_adp
_atom_site_refinement_flags_occupancy
_atom_site_disorder_assembly
_atom_site_disorder_group
Mn1 Mn 0.56936(4) 0.57403(3) 0.24892(6) 0.03210(19) Uani 1 1 d . . . . .
P1 P 0.68202(6) 0.58662(6) 0.26832(10) 0.0375(3) Uani 1 1 d . . . . .
P2 P 0.45588(6) 0.57820(5) 0.27178(9) 0.0361(3) Uani 1 1 d . . . . .
F10 F 0.6868(5) 0.8440(10) -0.6435(8) 0.082(6) Uani 0.50(3) 1 d D . P A 1
O5 O 0.45123(18) 0.61082(19) 0.3824(3) 0.0483(9) Uani 1 1 d . . . . .
O3 O 0.56481(19) 0.65457(15) 0.1782(2) 0.0399(7) Uani 1 1 d . . . . .
F15 F 0.7901(2) 0.6743(2) -0.1812(5) 0.110(2) Uani 1 1 d . . . . .
F13 F 0.7070(2) 0.66779(18) -0.2777(3) 0.0775(14) Uani 1 1 d . . . . .
F24 F 0.7335(3) 0.9983(3) -0.3008(6) 0.126(3) Uani 1 1 d . . . . .
F7 F 0.4383(4) 0.8353(8) -0.6488(6) 0.094(6) Uani 0.71(3) 1 d . . P B 1
F3 F 0.4037(3) 0.6651(2) -0.2873(3) 0.0915(17) Uani 1 1 d . . . . .
N N 0.5684(2) 0.61654(17) 0.3796(3) 0.0340(8) Uani 1 1 d . . . . .
O1 O 0.5751(2) 0.46460(17) 0.3471(3) 0.0521(9) Uani 1 1 d . . . . .
O4 O 0.68516(18) 0.62455(18) 0.3743(3) 0.0457(9) Uani 1 1 d . . . . .
O2 O 0.5728(3) 0.5108(2) 0.0601(3) 0.0652(12) Uani 1 1 d . . . . .
C2 C 0.5715(3) 0.5372(2) 0.1329(4) 0.0432(11) Uani 1 1 d . . . . .
F8 F 0.3838(4) 0.8282(9) -0.5167(8) 0.101(7) Uani 0.71(3) 1 d . . P B 1
F16 F 0.7575(4) 0.7976(2) 0.1237(4) 0.110(2) Uani 1 1 d . . . . .
F22 F 0.6993(3) 1.0723(2) -0.2263(9) 0.154(4) Uani 1 1 d . . . . .
F1 F 0.3445(3) 0.6511(2) -0.1619(5) 0.105(2) Uani 1 1 d . . . . .
F14 F 0.7005(4) 0.63837(17) -0.1327(4) 0.106(2) Uani 1 1 d . . . . .
F12 F 0.7375(7) 0.8432(10) -0.5113(12) 0.094(8) Uani 0.50(3) 1 d D . P A 1
F18 F 0.6946(3) 0.8693(2) 0.1060(4) 0.0867(15) Uani 1 1 d . . . . .
F21 F 0.3958(8) 1.0232(6) -0.239(2) 0.122(8) Uani 0.63(4) 1 d D U P C 1
F9 F 0.4241(7) 0.7576(4) -0.5852(16) 0.130(8) Uani 0.71(3) 1 d . . P B 1
F23 F 0.7362(3) 1.0055(4) -0.1519(7) 0.160(4) Uani 1 1 d . . . . .
F11 F 0.7063(8) 0.7677(5) -0.5736(19) 0.102(8) Uani 0.50(3) 1 d D . P A 1
F17 F 0.7899(3) 0.8661(3) 0.0346(5) 0.107(2) Uani 1 1 d . . . . .
C10 C 0.7295(3) 0.6343(3) 0.1874(5) 0.0521(15) Uani 1 1 d . . . . .
H10 H 0.697288 0.664760 0.167514 0.062 Uiso 1 1 calc R U . . .
C1 C 0.5730(3) 0.5079(2) 0.3102(3) 0.0376(10) Uani 1 1 d . . . . .
F6 F 0.4049(3) 0.8347(3) 0.1212(4) 0.114(2) Uani 1 1 d D U . . .
C24 C 0.4906(2) 0.8115(2) -0.1724(4) 0.0344(10) Uani 1 1 d . . . . .
C16 C 0.4017(3) 0.6261(3) 0.1982(5) 0.0473(13) Uani 1 1 d . . . . .
H16 H 0.429902 0.659821 0.182767 0.057 Uiso 1 1 calc R U . . .
F2 F 0.4482(3) 0.6328(2) -0.1594(6) 0.121(2) Uani 1 1 d . . . . .
F20 F 0.4539(3) 1.0910(2) -0.2155(8) 0.143(4) Uani 1 1 d D U . . .
C41 C 0.6474(2) 0.7620(2) -0.1986(4) 0.0325(9) Uani 1 1 d . . . . .
H41 H 0.627114 0.744379 -0.254656 0.039 Uiso 1 1 calc R U . . .
C28 C 0.4039(3) 0.8024(3) -0.0419(4) 0.0427(12) Uani 1 1 d D . . . .
C26 C 0.4196(2) 0.7276(2) -0.1562(4) 0.0379(11) Uani 1 1 d . . . . .
C30 C 0.4040(3) 0.6697(3) -0.1911(5) 0.0473(13) Uani 1 1 d . . . . .
C13 C 0.4024(3) 0.5160(3) 0.2949(5) 0.0499(14) Uani 1 1 d . . . . .
H13 H 0.354112 0.527854 0.285021 0.060 Uiso 1 1 calc R U . . .
C40 C 0.6223(2) 0.81365(19) -0.1677(4) 0.0318(9) Uani 1 1 d . . . . .
C42 C 0.7012(2) 0.7348(2) -0.1506(4) 0.0361(10) Uani 1 1 d . . . . .
C44 C 0.7048(3) 0.8092(2) -0.0329(4) 0.0439(12) Uani 1 1 d . . . . .
C38 C 0.4366(3) 0.8108(3) -0.5618(4) 0.0496(13) Uani 1 1 d . . . . .
C52 C 0.6275(3) 0.9956(2) -0.2224(6) 0.0578(17) Uani 1 1 d . . . . .
C46 C 0.7245(3) 0.6794(2) -0.1867(5) 0.0457(13) Uani 1 1 d . . . . .
C53 C 0.6206(3) 0.9376(2) -0.2249(5) 0.0436(12) Uani 1 1 d . . . . .
H53 H 0.660278 0.915620 -0.235032 0.052 Uiso 1 1 calc R U . . .
C19 C 0.6263(3) 0.6335(2) 0.4245(4) 0.0383(11) Uani 1 1 d . . . . .
C32 C 0.5587(2) 0.8294(2) -0.3446(4) 0.0337(10) Uani 1 1 d . . . . .
C36 C 0.6206(2) 0.8218(2) -0.5008(4) 0.0398(12) Uani 1 1 d . . . . .
C3 C 0.5626(3) 0.6616(3) 0.0701(4) 0.0531(14) Uani 1 1 d . . . . .
H3AA H 0.527575 0.637052 0.040233 0.064 Uiso 0.60(5) 1 calc R U P D 1
H3AB H 0.607195 0.652529 0.039961 0.064 Uiso 0.60(5) 1 calc R U P D 1
H3BC H 0.600868 0.641583 0.038048 0.064 Uiso 0.40(5) 1 calc R U P D 2
H3BD H 0.519411 0.647003 0.042704 0.064 Uiso 0.40(5) 1 calc R U P D 2
C48 C 0.5589(2) 0.9101(2) -0.2135(4) 0.0372(10) Uani 1 1 d . . . . .
C37 C 0.6195(2) 0.8280(2) -0.3983(4) 0.0369(11) Uani 1 1 d . . . . .
H37 H 0.661258 0.831308 -0.363374 0.044 Uiso 1 1 calc R U . . .
C34 C 0.5011(2) 0.8183(2) -0.5048(4) 0.0377(11) Uani 1 1 d . . . . .
C27 C 0.3857(3) 0.7505(3) -0.0746(4) 0.0430(12) Uani 1 1 d . . . . .
H27 H 0.350484 0.730201 -0.042335 0.052 Uiso 1 1 calc R U . . .
C15 C 0.4173(4) 0.4699(3) 0.2177(6) 0.0669(18) Uani 1 1 d . . . . .
H15A H 0.420048 0.486573 0.151168 0.100 Uiso 1 1 calc R U . . .
H15B H 0.380720 0.442000 0.219048 0.100 Uiso 1 1 calc R U . . .
H15C H 0.460533 0.451679 0.233867 0.100 Uiso 1 1 calc R U . . .
C7 C 0.7417(3) 0.5296(3) 0.2962(5) 0.0491(13) Uani 1 1 d . . . . .
H7 H 0.788439 0.544136 0.282300 0.059 Uiso 1 1 calc R U . . .
C6 C 0.5642(3) 0.7095(2) 0.2274(4) 0.0474(12) Uani 1 1 d . . . . .
H6AA H 0.600266 0.711594 0.278621 0.057 Uiso 0.60(5) 1 calc R U P D 1
H6AB H 0.519736 0.716305 0.259755 0.057 Uiso 0.60(5) 1 calc R U P D 1
H6BC H 0.609941 0.719713 0.252000 0.057 Uiso 0.40(5) 1 calc R U P D 2
H6BD H 0.531755 0.710091 0.283772 0.057 Uiso 0.40(5) 1 calc R U P D 2
C23 C 0.5100(3) 0.6269(2) 0.4280(4) 0.0376(11) Uani 1 1 d . . . . .
C39 C 0.6880(3) 0.8199(3) -0.5550(4) 0.0566(16) Uani 1 1 d D . . . .
C45 C 0.6517(3) 0.8361(2) -0.0829(4) 0.0396(11) Uani 1 1 d . . . . .
H45 H 0.635278 0.870761 -0.057959 0.048 Uiso 1 1 calc R U . . .
C25 C 0.4708(2) 0.7580(2) -0.2028(4) 0.0328(10) Uani 1 1 d . . . . .
H25 H 0.493359 0.741563 -0.258030 0.039 Uiso 1 1 calc R U . . .
C33 C 0.4990(2) 0.8238(2) -0.4019(4) 0.0347(10) Uani 1 1 d . . . . .
H33 H 0.456161 0.823889 -0.369169 0.042 Uiso 1 1 calc R U . . .
C11 C 0.7913(3) 0.6634(3) 0.2375(7) 0.0684(19) Uani 1 1 d . . . . .
H11A H 0.775770 0.685238 0.294992 0.103 Uiso 1 1 calc R U . . .
H11B H 0.813383 0.688406 0.189461 0.103 Uiso 1 1 calc R U . . .
H11C H 0.823845 0.634926 0.259731 0.103 Uiso 1 1 calc R U . . .
F5 F 0.3148(10) 0.8485(11) 0.0275(15) 0.060(6) Uani 0.228(15) 1 d D U P E 1
C8 C 0.7400(3) 0.5127(3) 0.4050(6) 0.0576(16) Uani 1 1 d . . . . .
H8A H 0.750955 0.545188 0.446648 0.086 Uiso 1 1 calc R U . . .
H8B H 0.773341 0.482939 0.416820 0.086 Uiso 1 1 calc R U . . .
H8C H 0.694479 0.498988 0.421959 0.086 Uiso 1 1 calc R U . . .
C43 C 0.7303(3) 0.7584(2) -0.0672(4) 0.0385(11) Uani 1 1 d . . . . .
H43 H 0.766837 0.740353 -0.033962 0.046 Uiso 1 1 calc R U . . .
C29 C 0.4569(2) 0.8321(2) -0.0877(4) 0.0392(11) Uani 1 1 d . . . . .
H29 H 0.470338 0.867179 -0.060677 0.047 Uiso 1 1 calc R U . . .
C49 C 0.5025(3) 0.9459(3) -0.2027(5) 0.0504(14) Uani 1 1 d . . . . .
H49 H 0.458481 0.929957 -0.196486 0.060 Uiso 1 1 calc R U . . .
C17 C 0.3389(3) 0.6468(3) 0.2520(7) 0.0682(19) Uani 1 1 d . . . . .
H17A H 0.308487 0.615184 0.265227 0.102 Uiso 1 1 calc R U . . .
H17B H 0.315423 0.674441 0.210345 0.102 Uiso 1 1 calc R U . . .
H17C H 0.352204 0.664273 0.315106 0.102 Uiso 1 1 calc R U . . .
C18 C 0.3834(3) 0.5988(3) 0.0978(5) 0.0604(17) Uani 1 1 d . . . . .
H18A H 0.423495 0.579879 0.070599 0.091 Uiso 1 1 calc R U . . .
H18B H 0.368211 0.627821 0.051158 0.091 Uiso 1 1 calc R U . . .
H18C H 0.346921 0.571476 0.107771 0.091 Uiso 1 1 calc R U . . .
C21 C 0.5662(4) 0.6682(3) 0.5624(5) 0.0598(16) Uani 1 1 d . . . . .
H21 H 0.566158 0.685874 0.625857 0.072 Uiso 1 1 calc R U . . .
C20 C 0.6269(3) 0.6590(3) 0.5135(5) 0.0491(13) Uani 1 1 d . . . . .
H20 H 0.668627 0.670621 0.542601 0.059 Uiso 1 1 calc R U . . .
B1 B 0.5564(3) 0.8420(2) -0.2236(4) 0.0332(10) Uani 1 1 d . . . . .
F19 F 0.4239(13) 1.0350(12) -0.0952(15) 0.157(10) Uani 0.63(4) 1 d D U P C 1
C9 C 0.7305(3) 0.4800(3) 0.2284(6) 0.0623(17) Uani 1 1 d . . . . .
H9A H 0.689163 0.460093 0.248690 0.093 Uiso 1 1 calc R U . . .
H9B H 0.769468 0.454533 0.232916 0.093 Uiso 1 1 calc R U . . .
H9C H 0.725526 0.493017 0.159570 0.093 Uiso 1 1 calc R U . . .
C55 C 0.6969(3) 1.0211(3) -0.2312(10) 0.088(3) Uani 1 1 d . . . . .
C35 C 0.5613(3) 0.8158(2) -0.5553(4) 0.0442(12) Uani 1 1 d . . . . .
H35 H 0.562374 0.810021 -0.625324 0.053 Uiso 1 1 calc R U . . .
C50 C 0.5094(3) 1.0033(3) -0.2008(6) 0.0564(17) Uani 1 1 d . . . . .
C51 C 0.5712(3) 1.0290(2) -0.2099(6) 0.0597(16) Uani 1 1 d . . . . .
H51 H 0.575056 1.068708 -0.207751 0.072 Uiso 1 1 calc R U . . .
C47 C 0.7363(4) 0.8354(3) 0.0581(6) 0.0601(17) Uani 1 1 d . . . . .
C14 C 0.4084(4) 0.4950(4) 0.4009(6) 0.0669(19) Uani 1 1 d . . . . .
H14A H 0.454571 0.481154 0.412445 0.100 Uiso 1 1 calc R U . . .
H14B H 0.375826 0.464475 0.411526 0.100 Uiso 1 1 calc R U . . .
H14C H 0.398557 0.525656 0.447198 0.100 Uiso 1 1 calc R U . . .
C22 C 0.5062(3) 0.6520(3) 0.5202(5) 0.0560(15) Uani 1 1 d . . . . .
H22 H 0.463948 0.657820 0.552735 0.067 Uiso 1 1 calc R U . . .
C31 C 0.3671(8) 0.8195(9) 0.0503(13) 0.052(11) Uani 0.228(15) 1 d D U P E 1
C12 C 0.7496(4) 0.6037(4) 0.0916(6) 0.0661(19) Uani 1 1 d . . . . .
H12A H 0.782245 0.573984 0.107352 0.099 Uiso 1 1 calc R U . . .
H12B H 0.770330 0.630312 0.045062 0.099 Uiso 1 1 calc R U . . .
H12C H 0.709061 0.587150 0.061000 0.099 Uiso 1 1 calc R U . . .
C54 C 0.4484(4) 1.0394(3) -0.1844(10) 0.096(4) Uani 1 1 d D . . . .
F4 F 0.3521(12) 0.7822(7) 0.1138(12) 0.061(6) Uani 0.228(15) 1 d D U P E 1
F10A F 0.6901(8) 0.7902(16) -0.6332(19) 0.175(17) Uani 0.50(3) 1 d D . P A 2
F12A F 0.7046(13) 0.8715(7) -0.580(3) 0.183(18) Uani 0.50(3) 1 d D . P A 2
F11A F 0.7362(6) 0.8051(15) -0.4973(10) 0.123(10) Uani 0.50(3) 1 d D . P A 2
F5A F 0.3536(7) 0.8842(4) 0.0279(7) 0.127(5) Uani 0.772(15) 1 d D U P E 2
F4A F 0.3091(4) 0.8075(5) 0.0612(9) 0.126(5) Uani 0.772(15) 1 d D U P E 2
C31A C 0.3689(4) 0.8309(5) 0.0421(7) 0.061(3) Uani 0.772(15) 1 d D U P E 2
F7A F 0.4400(10) 0.788(2) -0.643(2) 0.097(16) Uani 0.29(3) 1 d . . P B 2
F8A F 0.3917(12) 0.7815(19) -0.5131(15) 0.090(14) Uani 0.29(3) 1 d . . P B 2
F9A F 0.4081(18) 0.8585(7) -0.581(4) 0.14(3) Uani 0.29(3) 1 d . . P B 2
C4 C 0.5446(14) 0.7245(10) 0.0534(18) 0.054(5) Uani 0.60(5) 1 d . . P D 1
H4A H 0.565305 0.739147 -0.008589 0.065 Uiso 0.60(5) 1 calc R U P D 1
H4B H 0.494876 0.730452 0.051221 0.065 Uiso 0.60(5) 1 calc R U P D 1
C5 C 0.5766(14) 0.7516(8) 0.1467(15) 0.067(5) Uani 0.60(5) 1 d . . P D 1
H5A H 0.625837 0.758026 0.137110 0.080 Uiso 0.60(5) 1 calc R U P D 1
H5B H 0.554367 0.787744 0.162466 0.080 Uiso 0.60(5) 1 calc R U P D 1
C4A C 0.568(2) 0.7167(17) 0.055(4) 0.067(9) Uani 0.40(5) 1 d . . P D 2
H4AA H 0.541080 0.727089 -0.005113 0.080 Uiso 0.40(5) 1 calc R U P D 2
H4AB H 0.615695 0.726711 0.042681 0.080 Uiso 0.40(5) 1 calc R U P D 2
C5A C 0.541(3) 0.7487(12) 0.144(2) 0.074(10) Uani 0.40(5) 1 d . . P D 2
H5AA H 0.491251 0.752828 0.142052 0.089 Uiso 0.40(5) 1 calc R U P D 2
H5AB H 0.562620 0.786158 0.149461 0.089 Uiso 0.40(5) 1 calc R U P D 2
C102 C 0.9493(6) 0.4756(7) -0.0017(19) 0.100 Uiso 0.5 1 d D U P F -1
H10A H 0.955122 0.450204 -0.059460 0.120 Uiso 0.5 1 calc R U P F -1
H10B H 0.948435 0.453206 0.060386 0.120 Uiso 0.5 1 calc R U P F -1
C104 C 1.0665(7) 0.4808(7) -0.0111(17) 0.100 Uiso 0.5 1 d D U P F -1
H10C H 1.078818 0.462832 0.052919 0.120 Uiso 0.5 1 calc R U P F -1
H10D H 1.056802 0.451431 -0.061191 0.120 Uiso 0.5 1 calc R U P F -1
C101 C 0.8857(7) 0.5118(7) -0.0122(19) 0.100 Uiso 0.5 1 d D U P F -1
H10E H 0.883273 0.538722 0.043744 0.120 Uiso 0.5 1 calc R U P F -1
H10F H 0.887880 0.533323 -0.075152 0.120 Uiso 0.5 1 calc R U P F -1
C100 C 0.8233(8) 0.4749(9) -0.0121(18) 0.100 Uiso 0.5 1 d D U P F -1
H10G H 0.818150 0.457225 -0.077589 0.150 Uiso 0.5 1 calc R U P F -1
H10H H 0.783063 0.497721 0.002297 0.150 Uiso 0.5 1 calc R U P F -1
H10I H 0.828103 0.445842 0.038976 0.150 Uiso 0.5 1 calc R U P F -1
C105 C 1.1220(9) 0.5207(8) -0.0467(17) 0.100 Uiso 0.5 1 d D U P F -1
H10J H 1.103384 0.545882 -0.097428 0.150 Uiso 0.5 1 calc R U P F -1
H10K H 1.159522 0.499006 -0.075236 0.150 Uiso 0.5 1 calc R U P F -1
H10L H 1.138696 0.542751 0.009802 0.150 Uiso 0.5 1 calc R U P F -1
C103 C 1.0056(6) 0.5213(6) 0.001(2) 0.100 Uiso 0.5 1 d D U P F -1
H10M H 1.001795 0.548322 -0.054340 0.120 Uiso 0.5 1 calc R U P F -1
H10N H 1.006681 0.541643 0.065696 0.120 Uiso 0.5 1 calc R U P F -1
F19A F 0.4549(14) 1.0607(13) -0.0797(13) 0.153(12) Uani 0.37(4) 1 d D U P C 2
F21A F 0.3952(12) 1.0158(11) -0.173(4) 0.117(14) Uani 0.37(4) 1 d . U P C 2

loop_
_atom_site_aniso_label
_atom_site_aniso_U_11
_atom_site_aniso_U_22
_atom_site_aniso_U_33
_atom_site_aniso_U_23
_atom_site_aniso_U_13
_atom_site_aniso_U_12
Mn1 0.0258(4) 0.0432(4) 0.0273(3) -0.0013(3) 0.0006(4) -0.0013(3)
P1 0.0251(5) 0.0495(7) 0.0378(7) 0.0015(5) 0.0000(5) -0.0014(5)
P2 0.0258(6) 0.0509(7) 0.0316(7) -0.0023(5) 0.0015(5) -0.0035(5)
F10 0.037(5) 0.158(15) 0.050(6) 0.028(7) 0.025(4) 0.016(7)
O5 0.0246(17) 0.080(3) 0.041(2) -0.0124(19) 0.0031(14) -0.0067(16)
O3 0.0382(18) 0.0516(19) 0.0300(16) 0.0043(14) -0.0001(15) 0.0008(16)
F15 0.037(2) 0.109(4) 0.184(6) -0.078(4) -0.038(3) 0.032(2)
F13 0.094(3) 0.083(3) 0.056(2) -0.028(2) -0.031(2) 0.045(2)
F24 0.059(3) 0.178(6) 0.141(6) -0.041(5) 0.046(4) -0.039(4)
F7 0.039(4) 0.180(15) 0.063(5) 0.047(7) -0.020(3) -0.014(7)
F3 0.143(5) 0.082(3) 0.049(2) -0.019(2) 0.023(3) -0.055(3)
N 0.0301(19) 0.044(2) 0.0278(17) -0.0001(15) 0.0009(17) -0.0026(17)
O1 0.044(2) 0.052(2) 0.060(2) 0.0086(19) 0.0002(19) -0.0025(18)
O4 0.0267(17) 0.063(2) 0.047(2) -0.0078(18) -0.0044(15) -0.0032(16)
O2 0.071(3) 0.082(3) 0.043(2) -0.026(2) 0.004(2) 0.004(3)
C2 0.036(3) 0.055(3) 0.039(3) -0.002(2) 0.007(2) 0.000(2)
F8 0.021(3) 0.21(2) 0.075(6) -0.063(9) -0.011(3) 0.023(6)
F16 0.172(6) 0.087(3) 0.071(3) -0.014(3) -0.071(4) 0.021(3)
F22 0.070(3) 0.071(3) 0.320(12) 0.000(5) 0.068(6) -0.029(2)
F1 0.086(3) 0.102(3) 0.126(4) -0.049(3) 0.059(3) -0.055(3)
F14 0.191(7) 0.048(2) 0.081(3) 0.004(2) 0.040(4) 0.017(3)
F12 0.032(6) 0.179(18) 0.072(9) -0.039(10) 0.014(5) -0.047(9)
F18 0.092(4) 0.104(3) 0.064(3) -0.043(3) -0.015(2) 0.008(3)
F21 0.029(5) 0.100(7) 0.24(2) 0.011(11) -0.023(10) 0.020(4)
F9 0.106(9) 0.077(5) 0.21(2) -0.020(7) -0.117(12) 0.003(5)
F23 0.064(4) 0.248(10) 0.169(8) 0.013(7) -0.024(4) -0.072(5)
F11 0.062(9) 0.092(8) 0.152(18) -0.003(9) 0.058(12) 0.018(6)
F17 0.070(3) 0.150(5) 0.100(4) -0.046(4) -0.014(3) -0.049(3)
C10 0.027(2) 0.072(4) 0.057(4) 0.014(3) 0.002(2) -0.002(2)
C1 0.028(2) 0.050(3) 0.035(2) 0.000(2) 0.001(2) -0.002(2)
F6 0.094(4) 0.182(6) 0.065(3) -0.055(4) -0.003(3) 0.035(4)
C24 0.028(2) 0.038(2) 0.037(3) 0.001(2) -0.0014(19) 0.0039(19)
C16 0.036(3) 0.054(3) 0.052(3) -0.002(3) -0.003(2) 0.000(2)
F2 0.116(5) 0.055(2) 0.191(7) -0.019(3) -0.058(5) 0.014(3)
F20 0.062(3) 0.062(3) 0.303(11) 0.037(4) 0.039(5) 0.026(2)
C41 0.023(2) 0.045(2) 0.029(2) -0.0005(19) -0.0043(18) -0.0007(18)
C28 0.027(2) 0.063(3) 0.039(3) -0.006(2) 0.005(2) 0.000(2)
C26 0.028(2) 0.050(3) 0.036(2) 0.004(2) 0.0033(19) -0.006(2)
C30 0.044(3) 0.053(3) 0.045(3) 0.005(2) 0.007(2) -0.013(2)
C13 0.030(2) 0.065(4) 0.055(3) 0.010(3) 0.001(2) -0.010(2)
C40 0.029(2) 0.032(2) 0.035(2) 0.0021(18) -0.0026(19) -0.0050(17)
C42 0.027(2) 0.045(3) 0.036(3) -0.002(2) -0.0009(19) -0.0010(19)
C44 0.035(3) 0.055(3) 0.041(3) -0.004(2) -0.013(2) -0.007(2)
C38 0.026(2) 0.078(4) 0.044(3) 0.000(3) -0.006(2) 0.002(3)
C52 0.030(3) 0.043(3) 0.100(5) 0.011(3) 0.007(3) -0.002(2)
C46 0.039(3) 0.050(3) 0.047(3) -0.001(2) -0.015(2) 0.013(2)
C53 0.027(2) 0.038(3) 0.065(4) 0.003(2) 0.002(2) 0.0039(19)
C19 0.030(2) 0.044(3) 0.042(3) 0.000(2) -0.005(2) 0.000(2)
C32 0.021(2) 0.040(2) 0.039(2) 0.0059(19) -0.0035(19) -0.0021(18)
C36 0.018(2) 0.058(3) 0.043(3) 0.007(2) 0.003(2) 0.001(2)
C3 0.050(3) 0.075(4) 0.034(3) 0.016(2) 0.000(3) 0.004(3)
C48 0.023(2) 0.045(3) 0.044(3) 0.002(2) -0.002(2) 0.0029(19)
C37 0.021(2) 0.048(3) 0.042(3) 0.005(2) -0.0014(19) 0.0015(19)
C34 0.015(2) 0.058(3) 0.040(3) 0.004(2) -0.0044(19) 0.0024(19)
C27 0.030(2) 0.063(3) 0.037(3) 0.005(2) 0.007(2) -0.002(2)
C15 0.060(4) 0.063(4) 0.078(5) -0.007(3) -0.009(4) -0.018(3)
C7 0.031(2) 0.057(3) 0.059(4) 0.005(3) 0.002(2) 0.002(2)
C6 0.046(3) 0.048(3) 0.048(3) 0.004(2) 0.000(3) -0.002(2)
C23 0.031(2) 0.049(3) 0.032(3) -0.005(2) 0.004(2) 0.001(2)
C39 0.027(3) 0.096(5) 0.047(3) 0.007(3) 0.006(2) -0.002(3)
C45 0.033(2) 0.043(3) 0.043(3) 0.000(2) -0.004(2) 0.001(2)
C25 0.024(2) 0.040(2) 0.035(2) 0.0020(19) 0.0097(18) 0.0000(17)
C33 0.0155(19) 0.048(3) 0.040(3) 0.002(2) 0.0001(18) 0.0027(17)
C11 0.033(3) 0.089(5) 0.083(5) 0.009(4) -0.002(3) -0.019(3)
F5 0.039(8) 0.079(10) 0.064(8) -0.007(7) 0.019(6) 0.032(7)
C8 0.043(3) 0.060(4) 0.070(4) 0.013(3) -0.005(3) 0.006(3)
C43 0.029(2) 0.045(3) 0.041(3) 0.000(2) -0.008(2) 0.003(2)
C29 0.026(2) 0.053(3) 0.038(3) -0.009(2) -0.003(2) -0.004(2)
C49 0.022(2) 0.050(3) 0.079(4) 0.005(3) 0.001(2) 0.003(2)
C17 0.031(3) 0.093(5) 0.080(5) -0.005(4) 0.002(3) 0.016(3)
C18 0.044(3) 0.084(5) 0.054(4) 0.004(3) -0.016(3) 0.005(3)
C21 0.059(4) 0.077(4) 0.043(3) -0.020(3) -0.001(3) -0.002(3)
C20 0.044(3) 0.057(3) 0.046(3) -0.014(3) -0.009(3) -0.003(3)
B1 0.021(2) 0.042(3) 0.036(3) 0.000(2) -0.003(2) -0.0018(19)
F19 0.097(15) 0.20(2) 0.173(15) -0.010(14) 0.022(11) 0.095(15)
C9 0.048(3) 0.059(4) 0.080(5) -0.004(3) 0.004(3) 0.016(3)
C55 0.031(3) 0.050(4) 0.182(11) -0.005(5) 0.022(5) -0.002(3)
C35 0.032(3) 0.061(3) 0.039(3) 0.002(2) 0.002(2) -0.002(2)
C50 0.026(3) 0.048(3) 0.095(5) -0.003(3) -0.003(3) 0.005(2)
C51 0.038(3) 0.038(3) 0.102(5) -0.004(3) 0.004(3) -0.001(2)
C47 0.054(4) 0.063(4) 0.063(4) -0.013(3) -0.023(3) 0.001(3)
C14 0.047(3) 0.093(5) 0.061(4) 0.026(4) 0.005(3) -0.011(3)
C22 0.049(3) 0.075(4) 0.045(3) -0.013(3) 0.001(3) 0.000(3)
C31 0.053(14) 0.053(12) 0.050(13) -0.013(9) 0.001(9) 0.000(9)
C12 0.042(3) 0.100(6) 0.056(4) -0.004(4) 0.009(3) -0.004(3)
C54 0.048(4) 0.059(4) 0.182(12) -0.001(6) 0.016(6) 0.017(3)
F4 0.078(10) 0.071(9) 0.034(7) 0.004(6) 0.039(6) 0.001(7)
F10A 0.049(9) 0.35(4) 0.123(17) -0.16(2) 0.052(10) -0.067(17)
F12A 0.128(18) 0.127(14) 0.30(4) 0.10(2) 0.16(2) 0.036(12)
F11A 0.021(6) 0.28(3) 0.070(8) 0.032(14) 0.017(5) 0.041(10)
F5A 0.167(10) 0.106(7) 0.108(6) -0.007(5) 0.051(6) 0.072(7)
F4A 0.055(4) 0.187(11) 0.137(9) -0.090(8) 0.054(5) -0.038(6)
C31A 0.041(5) 0.086(7) 0.056(6) -0.019(5) 0.017(4) -0.004(5)
F7A 0.043(9) 0.18(4) 0.070(14) -0.057(19) -0.023(10) 0.045(17)
F8A 0.037(12) 0.17(3) 0.058(10) 0.009(15) -0.009(9) -0.064(17)
F9A 0.09(3) 0.048(10) 0.29(6) 0.020(16) -0.14(4) 0.012(10)
C4 0.066(12) 0.051(9) 0.047(7) 0.016(6) -0.012(10) 0.015(9)
C5 0.062(11) 0.063(8) 0.074(9) 0.021(6) -0.015(9) -0.010(8)
C4A 0.066(18) 0.066(15) 0.069(14) 0.031(11) -0.008(16) 0.035(14)
C5A 0.08(2) 0.053(12) 0.087(18) 0.015(11) 0.016(18) 0.019(15)
F19A 0.065(13) 0.25(3) 0.144(17) -0.13(2) -0.005(11) 0.054(14)
F21A 0.022(8) 0.074(11) 0.26(4) -0.034(19) 0.028(16) 0.004(7)

loop_
_atom_type_symbol
_atom_type_description
_atom_type_scat_dispersion_real
_atom_type_scat_dispersion_imag
_atom_type_scat_source
C C 0.0181 0.0091 'International Tables Vol C Tables 4.2.6.8 and 6.1.1.4'
H H 0.0000 0.0000 'International Tables Vol C Tables 4.2.6.8 and 6.1.1.4'
B B 0.0090 0.0039 'International Tables Vol C Tables 4.2.6.8 and 6.1.1.4'
F F 0.0727 0.0534 'International Tables Vol C Tables 4.2.6.8 and 6.1.1.4'
Mn Mn -0.5299 2.8052 'International Tables Vol C Tables 4.2.6.8 and 6.1.1.4'
N N 0.0311 0.0180 'International Tables Vol C Tables 4.2.6.8 and 6.1.1.4'
O O 0.0492 0.0322 'International Tables Vol C Tables 4.2.6.8 and 6.1.1.4'
P P 0.2955 0.4335 'International Tables Vol C Tables 4.2.6.8 and 6.1.1.4'

loop_
_exptl_crystal_face_index_h
_exptl_crystal_face_index_k
_exptl_crystal_face_index_l
_exptl_crystal_face_perp_dist
1 0 2 0.0455
-9 -2 -1 0.0440
7 0 -8 0.0466
6 2 -10 0.0348
-4 -9 -8 0.0556
4 9 8 0.0869
-7 -3 9 0.0273
-6 -1 -12 0.0543
0 -13 1 0.0841
-2 13 0 0.0986
-2 -1 -15 0.0510

loop_
_geom_angle_atom_site_label_1
_geom_angle_atom_site_label_2
_geom_angle_atom_site_label_3
_geom_angle
_geom_angle_site_symmetry_1
_geom_angle_site_symmetry_3
_geom_angle_publ_flag
P1 Mn1 P2 162.29(6) . . ?
O3 Mn1 P1 88.44(11) . . ?
O3 Mn1 P2 88.82(11) . . ?
N Mn1 P1 80.93(13) . . ?
N Mn1 P2 81.44(13) . . ?
N Mn1 O3 86.24(14) . . ?
C2 Mn1 P1 98.20(18) . . ?
C2 Mn1 P2 99.42(18) . . ?
C2 Mn1 O3 93.2(2) . . ?
C2 Mn1 N 179.0(2) . . ?
C1 Mn1 P1 91.43(17) . . ?
C1 Mn1 P2 90.94(17) . . ?
C1 Mn1 O3 178.77(18) . . ?
C1 Mn1 N 92.54(19) . . ?
C1 Mn1 C2 88.0(2) . . ?
O4 P1 Mn1 101.83(14) . . ?
O4 P1 C10 98.5(3) . . ?
O4 P1 C7 101.6(3) . . ?
C10 P1 Mn1 121.1(2) . . ?
C10 P1 C7 104.8(3) . . ?
C7 P1 Mn1 123.7(2) . . ?
O5 P2 Mn1 101.22(13) . . ?
O5 P2 C16 98.9(3) . . ?
O5 P2 C13 101.1(3) . . ?
C16 P2 Mn1 121.7(2) . . ?
C13 P2 Mn1 123.5(2) . . ?
C13 P2 C16 104.9(3) . . ?
C23 O5 P2 118.8(3) . . ?
C3 O3 Mn1 122.9(3) . . ?
C3 O3 C6 110.1(4) . . ?
C6 O3 Mn1 127.0(3) . . ?
C19 N Mn1 121.9(3) . . ?
C23 N Mn1 121.3(3) . . ?
C23 N C19 116.8(4) . . ?
C19 O4 P1 118.2(3) . . ?
O2 C2 Mn1 176.7(5) . . ?
P1 C10 H10 106.7 . . ?
C11 C10 P1 114.8(5) . . ?
C11 C10 H10 106.7 . . ?
C12 C10 P1 109.5(5) . . ?
C12 C10 H10 106.7 . . ?
C12 C10 C11 112.0(6) . . ?
O1 C1 Mn1 178.1(5) . . ?
C25 C24 C29 115.1(5) . . ?
C25 C24 B1 120.4(4) . . ?
C29 C24 B1 123.8(4) . . ?
P2 C16 H16 106.8 . . ?
C17 C16 P2 114.7(5) . . ?
C17 C16 H16 106.8 . . ?
C17 C16 C18 111.4(5) . . ?
C18 C16 P2 110.0(4) . . ?
C18 C16 H16 106.8 . . ?
C40 C41 H41 118.6 . . ?
C40 C41 C42 122.9(4) . . ?
C42 C41 H41 118.6 . . ?
C27 C28 C29 120.9(5) . . ?
C27 C28 C31 112.8(9) . . ?
C27 C28 C31A 122.5(6) . . ?
C29 C28 C31 125.9(9) . . ?
C29 C28 C31A 116.5(6) . . ?
C27 C26 C30 120.7(5) . . ?
C25 C26 C30 119.5(5) . . ?
C25 C26 C27 119.8(5) . . ?
F3 C30 F1 105.3(6) . . ?
F3 C30 F2 105.6(7) . . ?
F3 C30 C26 113.1(5) . . ?
F1 C30 C26 113.8(5) . . ?
F2 C30 F1 105.7(6) . . ?
F2 C30 C26 112.6(5) . . ?
P2 C13 H13 107.0 . . ?
C15 C13 P2 110.7(4) . . ?
C15 C13 H13 107.0 . . ?
C14 C13 P2 112.4(5) . . ?
C14 C13 H13 107.0 . . ?
C14 C13 C15 112.3(6) . . ?
C41 C40 B1 120.6(4) . . ?
C45 C40 C41 116.0(4) . . ?
C45 C40 B1 123.1(4) . . ?
C41 C42 C46 119.9(5) . . ?
C43 C42 C41 119.9(5) . . ?
C43 C42 C46 120.2(5) . . ?
C45 C44 C47 120.5(5) . . ?
C43 C44 C45 120.6(5) . . ?
C43 C44 C47 118.8(5) . . ?
F7 C38 F9 102.7(10) . . ?
F7 C38 C34 112.5(6) . . ?
F8 C38 F7 107.5(9) . . ?
F8 C38 F9 105.9(11) . . ?
F8 C38 C34 114.2(6) . . ?
F9 C38 C34 113.1(6) . . ?
F7A C38 C34 117.7(9) . . ?
F7A C38 F8A 104(2) . . ?
F7A C38 F9A 104(2) . . ?
F8A C38 C34 112.6(9) . . ?
F9A C38 C34 111.3(9) . . ?
F9A C38 F8A 106(2) . . ?
C53 C52 C55 119.3(5) . . ?
C51 C52 C53 120.1(5) . . ?
C51 C52 C55 120.6(6) . . ?
F15 C46 F14 104.8(6) . . ?
F15 C46 C42 111.9(5) . . ?
F13 C46 F15 107.2(6) . . ?
F13 C46 F14 105.5(6) . . ?
F13 C46 C42 114.6(5) . . ?
F14 C46 C42 112.1(5) . . ?
C52 C53 H53 118.2 . . ?
C48 C53 C52 123.5(5) . . ?
C48 C53 H53 118.2 . . ?
N C19 O4 116.9(5) . . ?
C20 C19 N 122.7(5) . . ?
C20 C19 O4 120.4(5) . . ?
C37 C32 C33 115.5(5) . . ?
C37 C32 B1 122.3(4) . . ?
C33 C32 B1 122.0(4) . . ?
C37 C36 C39 119.7(5) . . ?
C35 C36 C37 121.5(5) . . ?
C35 C36 C39 118.8(5) . . ?
O3 C3 H3AA 110.7 . . ?
O3 C3 H3AB 110.7 . . ?
O3 C3 H3BC 110.7 . . ?
O3 C3 H3BD 110.7 . . ?
O3 C3 C4 105.1(10) . . ?
H3AA C3 H3AB 108.8 . . ?
H3BC C3 H3BD 108.8 . . ?
C4 C3 H3AA 110.7 . . ?
C4 C3 H3AB 110.7 . . ?
C4A C3 O3 105(2) . . ?
C4A C3 H3BC 110.7 . . ?
C4A C3 H3BD 110.7 . . ?
C53 C48 C49 114.5(5) . . ?
C53 C48 B1 119.2(4) . . ?
C49 C48 B1 126.0(4) . . ?
C32 C37 H37 119.0 . . ?
C36 C37 C32 121.9(5) . . ?
C36 C37 H37 119.0 . . ?
C33 C34 C38 119.7(5) . . ?
C35 C34 C38 118.5(5) . . ?
C35 C34 C33 121.6(4) . . ?
C28 C27 C26 118.9(5) . . ?
C28 C27 H27 120.6 . . ?
C26 C27 H27 120.6 . . ?
C13 C15 H15A 109.5 . . ?
C13 C15 H15B 109.5 . . ?
C13 C15 H15C 109.5 . . ?
H15A C15 H15B 109.5 . . ?
H15A C15 H15C 109.5 . . ?
H15B C15 H15C 109.5 . . ?
P1 C7 H7 107.1 . . ?
C8 C7 P1 112.3(4) . . ?
C8 C7 H7 107.1 . . ?
C9 C7 P1 111.3(4) . . ?
C9 C7 H7 107.1 . . ?
C9 C7 C8 111.6(6) . . ?
O3 C6 H6AA 110.6 . . ?
O3 C6 H6AB 110.6 . . ?
O3 C6 H6BC 111.2 . . ?
O3 C6 H6BD 111.2 . . ?
O3 C6 C5 105.8(10) . . ?
O3 C6 C5A 102.7(14) . . ?
H6AA C6 H6AB 108.7 . . ?
H6BC C6 H6BD 109.1 . . ?
C5 C6 H6AA 110.6 . . ?
C5 C6 H6AB 110.6 . . ?
C5A C6 H6BC 111.2 . . ?
C5A C6 H6BD 111.2 . . ?
O5 C23 C22 118.7(5) . . ?
N C23 O5 117.1(4) . . ?
N C23 C22 124.2(5) . . ?
F10 C39 C36 113.8(6) . . ?
F12 C39 F10 103.8(10) . . ?
F12 C39 F11 107.0(11) . . ?
F12 C39 C36 116.0(8) . . ?
F11 C39 F10 104.2(11) . . ?
F11 C39 C36 111.1(7) . . ?
F10A C39 C36 116.4(7) . . ?
F10A C39 F12A 107.6(14) . . ?
F10A C39 F11A 108.9(13) . . ?
F12A C39 C36 108.1(8) . . ?
F11A C39 C36 111.7(8) . . ?
F11A C39 F12A 103.2(14) . . ?
C40 C45 C44 122.1(5) . . ?
C40 C45 H45 119.0 . . ?
C44 C45 H45 119.0 . . ?
C24 C25 H25 118.4 . . ?
C26 C25 C24 123.3(5) . . ?
C26 C25 H25 118.4 . . ?
C32 C33 H33 119.1 . . ?
C34 C33 C32 121.7(4) . . ?
C34 C33 H33 119.1 . . ?
C10 C11 H11A 109.5 . . ?
C10 C11 H11B 109.5 . . ?
C10 C11 H11C 109.5 . . ?
H11A C11 H11B 109.5 . . ?
H11A C11 H11C 109.5 . . ?
H11B C11 H11C 109.5 . . ?
C7 C8 H8A 109.5 . . ?
C7 C8 H8B 109.5 . . ?
C7 C8 H8C 109.5 . . ?
H8A C8 H8B 109.5 . . ?
H8A C8 H8C 109.5 . . ?
H8B C8 H8C 109.5 . . ?
C42 C43 C44 118.5(5) . . ?
C42 C43 H43 120.8 . . ?
C44 C43 H43 120.8 . . ?
C24 C29 H29 119.1 . . ?
C28 C29 C24 121.9(5) . . ?
C28 C29 H29 119.1 . . ?
C48 C49 H49 119.1 . . ?
C50 C49 C48 121.8(5) . . ?
C50 C49 H49 119.1 . . ?
C16 C17 H17A 109.5 . . ?
C16 C17 H17B 109.5 . . ?
C16 C17 H17C 109.5 . . ?
H17A C17 H17B 109.5 . . ?
H17A C17 H17C 109.5 . . ?
H17B C17 H17C 109.5 . . ?
C16 C18 H18A 109.5 . . ?
C16 C18 H18B 109.5 . . ?
C16 C18 H18C 109.5 . . ?
H18A C18 H18B 109.5 . . ?
H18A C18 H18C 109.5 . . ?
H18B C18 H18C 109.5 . . ?
C20 C21 H21 119.8 . . ?
C22 C21 H21 119.8 . . ?
C22 C21 C20 120.4(5) . . ?
C19 C20 C21 119.2(6) . . ?
C19 C20 H20 120.4 . . ?
C21 C20 H20 120.4 . . ?
C24 B1 C40 104.4(4) . . ?
C24 B1 C32 110.7(4) . . ?
C40 B1 C32 110.6(4) . . ?
C48 B1 C24 115.6(4) . . ?
C48 B1 C40 110.3(4) . . ?
C48 B1 C32 105.2(4) . . ?
C7 C9 H9A 109.5 . . ?
C7 C9 H9B 109.5 . . ?
C7 C9 H9C 109.5 . . ?
H9A C9 H9B 109.5 . . ?
H9A C9 H9C 109.5 . . ?
H9B C9 H9C 109.5 . . ?
F24 C55 F23 97.6(7) . . ?
F24 C55 C52 113.0(7) . . ?
F22 C55 F24 115.9(9) . . ?
F22 C55 F23 102.1(10) . . ?
F22 C55 C52 115.8(6) . . ?
F23 C55 C52 110.0(8) . . ?
C36 C35 H35 121.2 . . ?
C34 C35 C36 117.7(5) . . ?
C34 C35 H35 121.2 . . ?
C49 C50 C54 119.8(5) . . ?
C51 C50 C49 122.2(5) . . ?
C51 C50 C54 118.0(6) . . ?
C52 C51 H51 121.1 . . ?
C50 C51 C52 117.9(5) . . ?
C50 C51 H51 121.1 . . ?
F16 C47 C44 112.8(5) . . ?
F18 C47 F16 106.7(7) . . ?
F18 C47 F17 105.7(6) . . ?
F18 C47 C44 113.2(5) . . ?
F17 C47 F16 106.4(6) . . ?
F17 C47 C44 111.5(6) . . ?
C13 C14 H14A 109.5 . . ?
C13 C14 H14B 109.5 . . ?
C13 C14 H14C 109.5 . . ?
H14A C14 H14B 109.5 . . ?
H14A C14 H14C 109.5 . . ?
H14B C14 H14C 109.5 . . ?
C23 C22 H22 121.6 . . ?
C21 C22 C23 116.7(6) . . ?
C21 C22 H22 121.6 . . ?
F6 C31 C28 114.8(12) . . ?
F6 C31 F5 120.0(19) . . ?
F6 C31 F4 80.3(14) . . ?
F5 C31 C28 110.0(13) . . ?
F4 C31 C28 118.7(15) . . ?
F4 C31 F5 111(2) . . ?
C10 C12 H12A 109.5 . . ?
C10 C12 H12B 109.5 . . ?
C10 C12 H12C 109.5 . . ?
H12A C12 H12B 109.5 . . ?
H12A C12 H12C 109.5 . . ?
H12B C12 H12C 109.5 . . ?
F21 C54 C50 112.2(11) . . ?
F20 C54 F21 99.6(10) . . ?
F20 C54 C50 115.5(7) . . ?
F20 C54 F19A 88.4(12) . . ?
F19 C54 F21 101.1(12) . . ?
F19 C54 F20 113.8(14) . . ?
F19 C54 C50 112.8(9) . . ?
C50 C54 F19A 105.4(10) . . ?
F21A C54 F20 124(2) . . ?
F21A C54 C50 116.7(14) . . ?
F21A C54 F19A 96(2) . . ?
F6 C31A C28 114.0(7) . . ?
F6 C31A F5A 100.2(9) . . ?
F6 C31A F4A 111.1(10) . . ?
F5A C31A C28 115.9(8) . . ?
F5A C31A F4A 103.4(10) . . ?
F4A C31A C28 111.5(8) . . ?
C3 C4 H4A 111.5 . . ?
C3 C4 H4B 111.5 . . ?
H4A C4 H4B 109.3 . . ?
C5 C4 C3 101.2(18) . . ?
C5 C4 H4A 111.5 . . ?
C5 C4 H4B 111.5 . . ?
C6 C5 C4 103.9(14) . . ?
C6 C5 H5A 111.0 . . ?
C6 C5 H5B 111.0 . . ?
C4 C5 H5A 111.0 . . ?
C4 C5 H5B 111.0 . . ?
H5A C5 H5B 109.0 . . ?
C3 C4A H4AA 109.5 . . ?
C3 C4A H4AB 109.5 . . ?
C3 C4A C5A 111(3) . . ?
H4AA C4A H4AB 108.1 . . ?
C5A C4A H4AA 109.5 . . ?
C5A C4A H4AB 109.5 . . ?
C6 C5A H5AA 111.8 . . ?
C6 C5A H5AB 111.8 . . ?
C4A C5A C6 100(2) . . ?
C4A C5A H5AA 111.8 . . ?
C4A C5A H5AB 111.8 . . ?
H5AA C5A H5AB 109.5 . . ?
H10A C102 H10B 109.4 . . ?
C101 C102 H10A 111.6 . . ?
C101 C102 H10B 111.6 . . ?
C101 C102 C103 100.9(10) . . ?
C103 C102 H10A 111.6 . . ?
C103 C102 H10B 111.6 . . ?
H10C C104 H10D 109.3 . . ?
C105 C104 H10C 111.5 . . ?
C105 C104 H10D 111.5 . . ?
C105 C104 C103 101.4(10) . . ?
C103 C104 H10C 111.5 . . ?
C103 C104 H10D 111.5 . . ?
C102 C101 H10E 109.7 . . ?
C102 C101 H10F 109.7 . . ?
H10E C101 H10F 108.2 . . ?
C100 C101 C102 109.7(11) . . ?
C100 C101 H10E 109.7 . . ?
C100 C101 H10F 109.7 . . ?
C101 C100 H10G 109.5 . . ?
C101 C100 H10H 109.5 . . ?
C101 C100 H10I 109.5 . . ?
H10G C100 H10H 109.5 . . ?
H10G C100 H10I 109.5 . . ?
H10H C100 H10I 109.5 . . ?
C104 C105 H10J 109.5 . . ?
C104 C105 H10K 109.5 . . ?
C104 C105 H10L 109.5 . . ?
H10J C105 H10K 109.5 . . ?
H10J C105 H10L 109.5 . . ?
H10K C105 H10L 109.5 . . ?
C102 C103 H10M 112.5 . . ?
C102 C103 H10N 112.5 . . ?
C104 C103 C102 96.3(9) . . ?
C104 C103 H10M 112.5 . . ?
C104 C103 H10N 112.5 . . ?
H10M C103 H10N 110.0 . . ?

loop_
_geom_bond_atom_site_label_1
_geom_bond_atom_site_label_2
_geom_bond_distance
_geom_bond_site_symmetry_2
_geom_bond_publ_flag
Mn1 P1 2.2528(14) . ?
Mn1 P2 2.2570(14) . ?
Mn1 O3 2.146(4) . ?
Mn1 N 2.027(4) . ?
Mn1 C2 1.789(5) . ?
Mn1 C1 1.782(5) . ?
P1 O4 1.688(4) . ?
P1 C10 1.830(6) . ?
P1 C7 1.836(6) . ?
P2 O5 1.679(4) . ?
P2 C16 1.849(6) . ?
P2 C13 1.846(6) . ?
F10 C39 1.320(10) . ?
O5 C23 1.365(6) . ?
O3 C3 1.462(6) . ?
O3 C6 1.468(7) . ?
F15 C46 1.299(7) . ?
F13 C46 1.300(7) . ?
F24 C55 1.299(11) . ?
F7 C38 1.307(9) . ?
F3 C30 1.297(7) . ?
N C19 1.351(7) . ?
N C23 1.344(7) . ?
O1 C1 1.146(6) . ?
O4 C19 1.356(7) . ?
O2 C2 1.163(7) . ?
F8 C38 1.271(9) . ?
F16 C47 1.328(9) . ?
F22 C55 1.224(8) . ?
F1 C30 1.313(7) . ?
F14 C46 1.306(8) . ?
F12 C39 1.268(10) . ?
F18 C47 1.320(9) . ?
F21 C54 1.324(14) . ?
F9 C38 1.330(11) . ?
F23 C55 1.367(14) . ?
F11 C39 1.321(11) . ?
F17 C47 1.323(9) . ?
C10 H10 1.0000 . ?
C10 C11 1.555(9) . ?
C10 C12 1.531(10) . ?
F6 C31 1.261(16) . ?
F6 C31A 1.280(10) . ?
C24 C25 1.395(7) . ?
C24 C29 1.406(7) . ?
C24 B1 1.637(7) . ?
C16 H16 1.0000 . ?
C16 C17 1.514(8) . ?
C16 C18 1.539(9) . ?
F2 C30 1.309(8) . ?
F20 C54 1.305(9) . ?
C41 H41 0.9500 . ?
C41 C40 1.392(7) . ?
C41 C42 1.399(7) . ?
C28 C27 1.363(9) . ?
C28 C29 1.402(8) . ?
C28 C31 1.491(19) . ?
C28 C31A 1.486(9) . ?
C26 C30 1.491(8) . ?
C26 C27 1.394(7) . ?
C26 C25 1.389(6) . ?
C13 H13 1.0000 . ?
C13 C15 1.541(10) . ?
C13 C14 1.513(9) . ?
C40 C45 1.385(7) . ?
C40 B1 1.644(7) . ?
C42 C46 1.479(8) . ?
C42 C43 1.377(7) . ?
C44 C45 1.397(8) . ?
C44 C43 1.392(8) . ?
C44 C47 1.504(8) . ?
C38 C34 1.494(7) . ?
C38 F7A 1.226(18) . ?
C38 F8A 1.303(16) . ?
C38 F9A 1.293(16) . ?
C52 C53 1.392(8) . ?
C52 C55 1.501(8) . ?
C52 C51 1.376(9) . ?
C53 H53 0.9500 . ?
C53 C48 1.389(7) . ?
C19 C20 1.341(8) . ?
C32 C37 1.397(7) . ?
C32 C33 1.410(6) . ?
C32 B1 1.653(7) . ?
C36 C37 1.385(8) . ?
C36 C39 1.513(7) . ?
C36 C35 1.386(8) . ?
C3 H3AA 0.9900 . ?
C3 H3AB 0.9900 . ?
C3 H3BC 0.9900 . ?
C3 H3BD 0.9900 . ?
C3 C4 1.56(3) . ?
C3 C4A 1.33(4) . ?
C48 C49 1.408(7) . ?
C48 B1 1.632(7) . ?
C37 H37 0.9500 . ?
C34 C33 1.389(8) . ?
C34 C35 1.366(8) . ?
C27 H27 0.9500 . ?
C15 H15A 0.9800 . ?
C15 H15B 0.9800 . ?
C15 H15C 0.9800 . ?
C7 H7 1.0000 . ?
C7 C8 1.516(10) . ?
C7 C9 1.511(9) . ?
C6 H6AA 0.9900 . ?
C6 H6AB 0.9900 . ?
C6 H6BC 0.9900 . ?
C6 H6BD 0.9900 . ?
C6 C5 1.497(18) . ?
C6 C5A 1.53(3) . ?
C23 C22 1.376(8) . ?
C39 F10A 1.266(11) . ?
C39 F12A 1.317(12) . ?
C39 F11A 1.275(11) . ?
C45 H45 0.9500 . ?
C25 H25 0.9500 . ?
C33 H33 0.9500 . ?
C11 H11A 0.9800 . ?
C11 H11B 0.9800 . ?
C11 H11C 0.9800 . ?
F5 C31 1.277(15) . ?
C8 H8A 0.9800 . ?
C8 H8B 0.9800 . ?
C8 H8C 0.9800 . ?
C43 H43 0.9500 . ?
C29 H29 0.9500 . ?
C49 H49 0.9500 . ?
C49 C50 1.378(9) . ?
C17 H17A 0.9800 . ?
C17 H17B 0.9800 . ?
C17 H17C 0.9800 . ?
C18 H18A 0.9800 . ?
C18 H18B 0.9800 . ?
C18 H18C 0.9800 . ?
C21 H21 0.9500 . ?
C21 C20 1.382(10) . ?
C21 C22 1.366(10) . ?
C20 H20 0.9500 . ?
F19 C54 1.296(13) . ?
C9 H9A 0.9800 . ?
C9 H9B 0.9800 . ?
C9 H9C 0.9800 . ?
C35 H35 0.9500 . ?
C50 C51 1.368(8) . ?
C50 C54 1.494(9) . ?
C51 H51 0.9500 . ?
C14 H14A 0.9800 . ?
C14 H14B 0.9800 . ?
C14 H14C 0.9800 . ?
C22 H22 0.9500 . ?
C31 F4 1.267(17) . ?
C12 H12A 0.9800 . ?
C12 H12B 0.9800 . ?
C12 H12C 0.9800 . ?
C54 F19A 1.50(2) . ?
C54 F21A 1.20(2) . ?
F5A C31A 1.321(11) . ?
F4A C31A 1.327(10) . ?
C4 H4A 0.9900 . ?
C4 H4B 0.9900 . ?
C4 C5 1.54(3) . ?
C5 H5A 0.9900 . ?
C5 H5B 0.9900 . ?
C4A H4AA 0.9900 . ?
C4A H4AB 0.9900 . ?
C4A C5A 1.51(6) . ?
C5A H5AA 0.9900 . ?
C5A H5AB 0.9900 . ?
C102 H10A 0.9900 . ?
C102 H10B 0.9900 . ?
C102 C101 1.527(10) . ?
C102 C103 1.556(10) . ?
C104 H10C 0.9900 . ?
C104 H10D 0.9900 . ?
C104 C105 1.526(10) . ?
C104 C103 1.550(10) . ?
C101 H10E 0.9900 . ?
C101 H10F 0.9900 . ?
C101 C100 1.512(10) . ?
C100 H10G 0.9800 . ?
C100 H10H 0.9800 . ?
C100 H10I 0.9800 . ?
C105 H10J 0.9800 . ?
C105 H10K 0.9800 . ?
C105 H10L 0.9800 . ?
C103 H10M 0.9900 . ?
C103 H10N 0.9900 . ?

loop_
_geom_torsion_atom_site_label_1
_geom_torsion_atom_site_label_2
_geom_torsion_atom_site_label_3
_geom_torsion_atom_site_label_4
_geom_torsion
_geom_torsion_site_symmetry_1
_geom_torsion_site_symmetry_2
_geom_torsion_site_symmetry_3
_geom_torsion_site_symmetry_4
_geom_torsion_publ_flag
Mn1 P1 O4 C19 5.7(4) . . . . ?
Mn1 P1 C10 C11 148.6(4) . . . . ?
Mn1 P1 C10 C12 -84.4(5) . . . . ?
Mn1 P1 C7 C8 -78.2(5) . . . . ?
Mn1 P1 C7 C9 47.8(5) . . . . ?
Mn1 P2 O5 C23 1.3(4) . . . . ?
Mn1 P2 C16 C17 -149.7(4) . . . . ?
Mn1 P2 C16 C18 83.8(4) . . . . ?
Mn1 P2 C13 C15 -49.6(5) . . . . ?
Mn1 P2 C13 C14 76.9(5) . . . . ?
Mn1 O3 C3 C4 168.6(11) . . . . ?
Mn1 O3 C3 C4A -173.4(19) . . . . ?
Mn1 O3 C6 C5 167.5(11) . . . . ?
Mn1 O3 C6 C5A -165.2(19) . . . . ?
Mn1 N C19 O4 4.8(6) . . . . ?
Mn1 N C19 C20 -176.3(4) . . . . ?
Mn1 N C23 O5 -4.0(7) . . . . ?
Mn1 N C23 C22 175.3(5) . . . . ?
P1 O4 C19 N -7.1(6) . . . . ?
P1 O4 C19 C20 174.0(5) . . . . ?
P2 O5 C23 N 1.4(7) . . . . ?
P2 O5 C23 C22 -177.9(5) . . . . ?
O5 P2 C16 C17 -40.5(5) . . . . ?
O5 P2 C16 C18 -167.0(4) . . . . ?
O5 P2 C13 C15 -161.1(5) . . . . ?
O5 P2 C13 C14 -34.6(5) . . . . ?
O5 C23 C22 C21 -179.1(6) . . . . ?
O3 C3 C4 C5 30(2) . . . . ?
O3 C3 C4A C5A -26(4) . . . . ?
O3 C6 C5 C4 31(3) . . . . ?
O3 C6 C5A C4A -28(4) . . . . ?
F7 C38 C34 C33 145.2(11) . . . . ?
F7 C38 C34 C35 -39.3(12) . . . . ?
N C19 C20 C21 0.4(9) . . . . ?
N C23 C22 C21 1.6(10) . . . . ?
O4 P1 C10 C11 39.2(5) . . . . ?
O4 P1 C10 C12 166.2(4) . . . . ?
O4 P1 C7 C8 34.7(5) . . . . ?
O4 P1 C7 C9 160.7(5) . . . . ?
O4 C19 C20 C21 179.3(6) . . . . ?
F8 C38 C34 C33 22.3(14) . . . . ?
F8 C38 C34 C35 -162.1(12) . . . . ?
F9 C38 C34 C33 -99.0(13) . . . . ?
F9 C38 C34 C35 76.6(14) . . . . ?
C10 P1 O4 C19 130.2(4) . . . . ?
C10 P1 C7 C8 136.9(5) . . . . ?
C10 P1 C7 C9 -97.1(5) . . . . ?
C16 P2 O5 C23 -123.7(4) . . . . ?
C16 P2 C13 C15 96.4(5) . . . . ?
C16 P2 C13 C14 -137.1(5) . . . . ?
C41 C40 C45 C44 1.8(8) . . . . ?
C41 C40 B1 C24 82.0(5) . . . . ?
C41 C40 B1 C32 -37.0(6) . . . . ?
C41 C40 B1 C48 -153.1(4) . . . . ?
C41 C42 C46 F15 142.3(6) . . . . ?
C41 C42 C46 F13 20.0(8) . . . . ?
C41 C42 C46 F14 -100.2(6) . . . . ?
C41 C42 C43 C44 0.0(8) . . . . ?
C30 C26 C27 C28 176.7(5) . . . . ?
C30 C26 C25 C24 -177.3(5) . . . . ?
C13 P2 O5 C23 129.0(4) . . . . ?
C13 P2 C16 C17 63.6(6) . . . . ?
C13 P2 C16 C18 -62.9(5) . . . . ?
C40 C41 C42 C46 179.0(5) . . . . ?
C40 C41 C42 C43 2.0(8) . . . . ?
C42 C41 C40 C45 -2.9(7) . . . . ?
C42 C41 C40 B1 -176.9(4) . . . . ?
C38 C34 C33 C32 178.1(5) . . . . ?
C38 C34 C35 C36 -178.8(5) . . . . ?
C52 C53 C48 C49 2.3(10) . . . . ?
C52 C53 C48 B1 176.8(6) . . . . ?
C46 C42 C43 C44 -176.9(5) . . . . ?
C53 C52 C55 F24 44.5(13) . . . . ?
C53 C52 C55 F22 -178.5(11) . . . . ?
C53 C52 C55 F23 -63.4(12) . . . . ?
C53 C52 C51 C50 -0.3(12) . . . . ?
C53 C48 C49 C50 -1.9(10) . . . . ?
C53 C48 B1 C24 159.5(5) . . . . ?
C53 C48 B1 C40 41.3(6) . . . . ?
C53 C48 B1 C32 -78.0(6) . . . . ?
C19 N C23 O5 178.8(5) . . . . ?
C19 N C23 C22 -1.8(8) . . . . ?
C3 O3 C6 C5 -11.9(12) . . . . ?
C3 O3 C6 C5A 15.5(19) . . . . ?
C3 C4 C5 C6 -37(3) . . . . ?
C3 C4A C5A C6 35(5) . . . . ?
C48 C49 C50 C51 0.4(12) . . . . ?
C48 C49 C50 C54 -177.1(8) . . . . ?
C37 C32 C33 C34 -1.0(7) . . . . ?
C37 C32 B1 C24 -151.4(5) . . . . ?
C37 C32 B1 C40 -36.2(6) . . . . ?
C37 C32 B1 C48 83.0(5) . . . . ?
C37 C36 C39 F10 -144.7(12) . . . . ?
C37 C36 C39 F12 -24.4(17) . . . . ?
C37 C36 C39 F11 98.1(14) . . . . ?
C37 C36 C39 F10A 148(2) . . . . ?
C37 C36 C39 F12A -90(2) . . . . ?
C37 C36 C39 F11A 22(2) . . . . ?
C37 C36 C35 C34 2.7(9) . . . . ?
C27 C28 C29 C24 4.0(9) . . . . ?
C27 C28 C31 F6 126.4(13) . . . . ?
C27 C28 C31 F5 -95(2) . . . . ?
C27 C28 C31 F4 34.0(19) . . . . ?
C27 C28 C31A F6 109.6(10) . . . . ?
C27 C28 C31A F5A -134.9(9) . . . . ?
C27 C28 C31A F4A -17.0(13) . . . . ?
C27 C26 C30 F3 140.9(6) . . . . ?
C27 C26 C30 F1 20.7(9) . . . . ?
C27 C26 C30 F2 -99.5(7) . . . . ?
C27 C26 C25 C24 -0.3(8) . . . . ?
C7 P1 O4 C19 -122.7(4) . . . . ?
C7 P1 C10 C11 -65.3(6) . . . . ?
C7 P1 C10 C12 61.6(5) . . . . ?
C6 O3 C3 C4 -12.0(12) . . . . ?
C6 O3 C3 C4A 6(2) . . . . ?
C23 N C19 O4 -178.1(5) . . . . ?
C23 N C19 C20 0.8(8) . . . . ?
C39 C36 C37 C32 -179.2(5) . . . . ?
C39 C36 C35 C34 -179.3(5) . . . . ?
C45 C40 B1 C24 -91.5(5) . . . . ?
C45 C40 B1 C32 149.4(5) . . . . ?
C45 C40 B1 C48 33.4(6) . . . . ?
C45 C44 C43 C42 -1.0(8) . . . . ?
C45 C44 C47 F16 147.3(7) . . . . ?
C45 C44 C47 F18 26.0(9) . . . . ?
C45 C44 C47 F17 -93.0(8) . . . . ?
C25 C24 C29 C28 -4.3(8) . . . . ?
C25 C24 B1 C40 -79.8(5) . . . . ?
C25 C24 B1 C32 39.3(6) . . . . ?
C25 C24 B1 C48 158.8(4) . . . . ?
C25 C26 C30 F3 -42.1(8) . . . . ?
C25 C26 C30 F1 -162.3(6) . . . . ?
C25 C26 C30 F2 77.5(7) . . . . ?
C25 C26 C27 C28 -0.3(8) . . . . ?
C33 C32 C37 C36 0.3(8) . . . . ?
C33 C32 B1 C24 33.9(6) . . . . ?
C33 C32 B1 C40 149.1(4) . . . . ?
C33 C32 B1 C48 -91.7(5) . . . . ?
C33 C34 C35 C36 -3.4(9) . . . . ?
C43 C42 C46 F15 -40.7(8) . . . . ?
C43 C42 C46 F13 -163.1(5) . . . . ?
C43 C42 C46 F14 76.7(7) . . . . ?
C43 C44 C45 C40 0.1(9) . . . . ?
C43 C44 C47 F16 -33.8(9) . . . . ?
C43 C44 C47 F18 -155.1(6) . . . . ?
C43 C44 C47 F17 85.8(8) . . . . ?
C29 C24 C25 C26 2.5(7) . . . . ?
C29 C24 B1 C40 90.6(6) . . . . ?
C29 C24 B1 C32 -150.3(5) . . . . ?
C29 C24 B1 C48 -30.8(7) . . . . ?
C29 C28 C27 C26 -1.5(8) . . . . ?
C29 C28 C31 F6 -47.3(18) . . . . ?
C29 C28 C31 F5 92(2) . . . . ?
C29 C28 C31 F4 -139.7(17) . . . . ?
C29 C28 C31A F6 -71.1(12) . . . . ?
C29 C28 C31A F5A 44.4(11) . . . . ?
C29 C28 C31A F4A 162.2(10) . . . . ?
C49 C48 B1 C24 -26.7(8) . . . . ?
C49 C48 B1 C40 -144.9(6) . . . . ?
C49 C48 B1 C32 95.8(6) . . . . ?
C49 C50 C51 C52 0.7(12) . . . . ?
C49 C50 C54 F21 -45.1(16) . . . . ?
C49 C50 C54 F20 -158.3(9) . . . . ?
C49 C50 C54 F19 68(2) . . . . ?
C49 C50 C54 F19A 106.0(15) . . . . ?
C49 C50 C54 F21A 1(3) . . . . ?
C20 C21 C22 C23 -0.3(11) . . . . ?
B1 C24 C25 C26 173.7(5) . . . . ?
B1 C24 C29 C28 -175.2(5) . . . . ?
B1 C40 C45 C44 175.6(5) . . . . ?
B1 C32 C37 C36 -174.7(5) . . . . ?
B1 C32 C33 C34 174.0(5) . . . . ?
B1 C48 C49 C50 -175.9(6) . . . . ?
C55 C52 C53 C48 177.4(8) . . . . ?
C55 C52 C51 C50 -179.0(9) . . . . ?
C35 C36 C37 C32 -1.2(9) . . . . ?
C35 C36 C39 F10 37.2(13) . . . . ?
C35 C36 C39 F12 157.5(15) . . . . ?
C35 C36 C39 F11 -80.0(14) . . . . ?
C35 C36 C39 F10A -30(2) . . . . ?
C35 C36 C39 F12A 92(2) . . . . ?
C35 C36 C39 F11A -155.6(19) . . . . ?
C35 C34 C33 C32 2.6(9) . . . . ?
C51 C52 C53 C48 -1.3(12) . . . . ?
C51 C52 C55 F24 -136.8(9) . . . . ?
C51 C52 C55 F22 0.2(16) . . . . ?
C51 C52 C55 F23 115.3(9) . . . . ?
C51 C50 C54 F21 137.3(14) . . . . ?
C51 C50 C54 F20 24.0(14) . . . . ?
C51 C50 C54 F19 -109(2) . . . . ?
C51 C50 C54 F19A -71.7(17) . . . . ?
C51 C50 C54 F21A -177(3) . . . . ?
C47 C44 C45 C40 178.9(6) . . . . ?
C47 C44 C43 C42 -179.9(6) . . . . ?
C22 C21 C20 C19 -0.7(11) . . . . ?
C31 C28 C27 C26 -175.5(8) . . . . ?
C31 C28 C29 C24 177.2(9) . . . . ?
C54 C50 C51 C52 178.3(9) . . . . ?
C31A C28 C27 C26 177.7(7) . . . . ?
C31A C28 C29 C24 -175.3(6) . . . . ?
F7A C38 C34 C33 -156(3) . . . . ?
F7A C38 C34 C35 20(3) . . . . ?
F8A C38 C34 C33 -35(2) . . . . ?
F8A C38 C34 C35 141(2) . . . . ?
F9A C38 C34 C33 84(3) . . . . ?
F9A C38 C34 C35 -100(3) . . . . ?
C101 C102 C103 C104 -168.5(19) . . . . ?
C105 C104 C103 C102 160.3(17) . . . . ?
C103 C102 C101 C100 -177.5(19) . . . . ?

loop_
_twin_individual_id
_twin_individual_mass_fraction_refined
1 0.60917
2 0.39083

loop_
_exptl_oxdiff_crystal_face_indexfrac_h
_exptl_oxdiff_crystal_face_indexfrac_k
_exptl_oxdiff_crystal_face_indexfrac_l
_exptl_oxdiff_crystal_face_x
_exptl_oxdiff_crystal_face_y
_exptl_oxdiff_crystal_face_z
0.9987 0.0006 2.0049 0.0676 -0.1385 0.0783
-8.5971 -2.0056 -0.6711 -0.4137 0.1465 -0.8985
7.3563 0.2259 -8.3016 0.4308 0.4544 0.7797
6.3742 1.5105 -10.3976 0.2802 0.5883 0.7585
-4.0786 -8.9601 -8.3019 0.3073 0.6439 -0.7007
4.1598 8.9715 8.1549 -0.3033 -0.6354 0.7101
-6.8433 -2.7990 8.9600 -0.2292 -0.4813 -0.8461
-5.6843 -0.7548 -11.7033 -0.3366 0.8128 -0.4754
-0.0416 -12.7677 0.5664 0.8307 0.0655 -0.5528
-1.7001 12.5372 -0.1444 -0.9247 -0.0729 0.3736
-1.9031 -1.1752 -15.0441 -0.0781 0.9914 -0.1052
